data_4082367
loop_
_publ_author_name
'O&#x2019;Reilly, Matthew E.'
'Nadif, Soufiane S.'
'Ghiviriga, Ion'
'Abboud, Khalil A.'
'Veige, Adam S.'

_publ_section_title
;
 Synthesis and Characterization of Tungsten Alkylidene and Alkylidyne
 Complexes Supported by a New Pyrrolide-Centered Trianionic
 ONO3--Pincer-Type Ligand
;
_journal_issue 4
_journal_name_full Organometallics
_journal_page_first 836
_journal_paper_doi 10.1021/om4009422
_journal_volume 33
_journal_year 2014
_chemical_formula_moiety 'C33 H44 N1 O3 W1, C19 H18 P1, C4 H10, O1'
_chemical_formula_sum 'C56 H72 N O4 P W'
_chemical_formula_weight 1037.97
_space_group_IT_number 14
_symmetry_cell_setting monoclinic
_symmetry_space_group_name_Hall '-P 2ybc'
_symmetry_space_group_name_H-M 'P 1 21/c 1'
_atom_sites_solution_hydrogens geom
_atom_sites_solution_primary direct
_atom_sites_solution_secondary difmap
_audit_creation_method SHELXL-97
_audit_update_record
;
2013-08-21 # Formatted by publCIF
;
_cell_angle_alpha 90.00
_cell_angle_beta 105.866(2)
_cell_angle_gamma 90.00
_cell_formula_units_Z 4
_cell_length_a 17.0367(14)
_cell_length_b 14.5660(12)
_cell_length_c 22.0816(18)
_cell_measurement_reflns_used 8780
_cell_measurement_temperature 100(2)
_cell_measurement_theta_max 28.0
_cell_measurement_theta_min 2.0
_cell_volume 5270.9(8)
_computing_cell_refinement 'Bruker APEX2'
_computing_data_collection 'Bruker APEX2 (Bruker, 2008)'
_computing_data_reduction 'Bruker SAINT (Bruker, 2008)'
_computing_molecular_graphics 'Bruker SHELXTL'
_computing_publication_material 'Bruker SHELXTL'
_computing_structure_refinement 'Bruker SHELXTL'
_computing_structure_solution 'Bruker SHELXTL (Bruker, 2008)'
_diffrn_ambient_temperature 100(2)
_diffrn_measured_fraction_theta_full 1.000
_diffrn_measured_fraction_theta_max 1.000
_diffrn_measurement_device_type 'Bruker APEX-II DUO'
_diffrn_measurement_method 'phi and omega scans'
_diffrn_radiation_monochromator 'Bruker Triumph'
_diffrn_radiation_source 'fine-focus sealed tube'
_diffrn_radiation_type MoK\a
_diffrn_radiation_wavelength 0.71073
_diffrn_reflns_av_R_equivalents 0.0765
_diffrn_reflns_av_sigmaI/netI 0.0654
_diffrn_reflns_limit_h_max 21
_diffrn_reflns_limit_h_min -22
_diffrn_reflns_limit_k_max 18
_diffrn_reflns_limit_k_min -18
_diffrn_reflns_limit_l_max 28
_diffrn_reflns_limit_l_min -27
_diffrn_reflns_number 56023
_diffrn_reflns_theta_full 27.50
_diffrn_reflns_theta_max 27.50
_diffrn_reflns_theta_min 1.70
_diffrn_standards_interval_count 0
_diffrn_standards_interval_time 0
_diffrn_standards_number 0
_exptl_absorpt_coefficient_mu 2.265
_exptl_absorpt_correction_T_max 0.9799
_exptl_absorpt_correction_T_min 0.7318
_exptl_absorpt_correction_type integration
_exptl_absorpt_process_details 'Bruker SADABS'
_exptl_crystal_colour yellow
_exptl_crystal_density_diffrn 1.308
_exptl_crystal_density_method 'not measured'
_exptl_crystal_description plates
_exptl_crystal_F_000 2144
_exptl_crystal_size_max 0.15
_exptl_crystal_size_mid 0.04
_exptl_crystal_size_min 0.01
_refine_diff_density_max 1.351
_refine_diff_density_min -1.101
_refine_diff_density_rms 0.110
_refine_ls_extinction_method none
_refine_ls_goodness_of_fit_ref 1.008
_refine_ls_hydrogen_treatment constr
_refine_ls_matrix_type full
_refine_ls_number_parameters 583
_refine_ls_number_reflns 12092
_refine_ls_number_restraints 0
_refine_ls_restrained_S_all 1.008
_refine_ls_R_factor_all 0.0686
_refine_ls_R_factor_gt 0.0347
_refine_ls_shift/su_max 0.003
_refine_ls_shift/su_mean 0.000
_refine_ls_structure_factor_coef Fsqd
_refine_ls_weighting_details 'calc w=1/[\s^2^(Fo^2^)+(0.0243P)^2^+0.9083P] where P=(Fo^2^+2Fc^2^)/3'
_refine_ls_weighting_scheme calc
_refine_ls_wR_factor_gt 0.0563
_refine_ls_wR_factor_ref 0.0640
_reflns_number_gt 8643
_reflns_number_total 12092
_reflns_threshold_expression I>2\s(I)
_cod_data_source_file om4009422_si_002.cif
_cod_data_source_block souf3
_cod_original_cell_volume 5270.9(7)
_cod_original_sg_symbol_H-M P2(1)/c
_cod_database_code 4082367

loop_
_symmetry_equiv_pos_as_xyz
'x, y, z'
'-x, y+1/2, -z+1/2'
'-x, -y, -z'
'x, -y-1/2, z-1/2'

loop_
_atom_site_label
_atom_site_type_symbol
_atom_site_fract_x
_atom_site_fract_y
_atom_site_fract_z
_atom_site_U_iso_or_equiv
_atom_site_adp_type
_atom_site_occupancy
_atom_site_symmetry_multiplicity
_atom_site_calc_flag
_atom_site_refinement_flags
W1 W 0.784717(8) 0.771202(9) 0.235168(6) 0.01459(4) Uani 1 1 d .
O1 O 0.78307(14) 0.89258(14) 0.27179(10) 0.0171(5) Uani 1 1 d .
O2 O 0.74188(13) 0.69023(15) 0.16255(10) 0.0164(5) Uani 1 1 d .
O3 O 0.87712(14) 0.80028(15) 0.20708(11) 0.0217(5) Uani 1 1 d .
N1 N 0.65619(15) 0.78045(18) 0.22901(11) 0.0135(6) Uani 1 1 d .
C1 C 0.7485(2) 0.9279(2) 0.31487(15) 0.0147(7) Uani 1 1 d .
C2 C 0.7933(2) 0.9865(2) 0.36319(15) 0.0161(7) Uani 1 1 d .
C3 C 0.7514(2) 1.0238(2) 0.40328(14) 0.0173(7) Uani 1 1 d .
H3 H 0.7799 1.0630 0.4364 0.021 Uiso 1 1 calc R
C4 C 0.6698(2) 1.0060(2) 0.39673(15) 0.0180(8) Uani 1 1 d .
H4 H 0.6429 1.0336 0.4245 0.022 Uiso 1 1 calc R
C5 C 0.6277(2) 0.9479(2) 0.34957(14) 0.0166(7) Uani 1 1 d .
H5 H 0.5717 0.9356 0.3453 0.020 Uiso 1 1 calc R
C6 C 0.6659(2) 0.9068(2) 0.30802(14) 0.0141(7) Uani 1 1 d .
C7 C 0.6197(2) 0.8449(2) 0.25907(14) 0.0148(7) Uani 1 1 d .
C8 C 0.5354(2) 0.8361(2) 0.23754(15) 0.0170(7) Uani 1 1 d .
H8 H 0.4962 0.8725 0.2499 0.020 Uiso 1 1 calc R
C9 C 0.5191(2) 0.7637(2) 0.19435(14) 0.0182(7) Uani 1 1 d .
H9 H 0.4666 0.7419 0.1719 0.022 Uiso 1 1 calc R
C10 C 0.59362(19) 0.7293(2) 0.19036(13) 0.0150(6) Uani 1 1 d .
C11 C 0.6067(2) 0.6468(2) 0.15623(14) 0.0154(7) Uani 1 1 d .
C12 C 0.5414(2) 0.5864(2) 0.13231(14) 0.0183(7) Uani 1 1 d .
H12 H 0.4899 0.5985 0.1394 0.022 Uiso 1 1 calc R
C13 C 0.5514(2) 0.5096(2) 0.09850(15) 0.0191(8) Uani 1 1 d .
H13 H 0.5063 0.4705 0.0809 0.023 Uiso 1 1 calc R
C14 C 0.6272(2) 0.4899(2) 0.09042(14) 0.0168(7) Uani 1 1 d .
H14 H 0.6334 0.4359 0.0680 0.020 Uiso 1 1 calc R
C15 C 0.6947(2) 0.5460(2) 0.11385(14) 0.0153(7) Uani 1 1 d .
C16 C 0.6821(2) 0.6270(2) 0.14576(14) 0.0154(7) Uani 1 1 d .
C17 C 0.8835(2) 1.0067(2) 0.37095(15) 0.0186(8) Uani 1 1 d .
C18 C 0.9335(2) 0.9176(2) 0.38624(17) 0.0238(8) Uani 1 1 d .
H18A H 0.9276 0.8918 0.4258 0.036 Uiso 1 1 calc R
H18B H 0.9911 0.9309 0.3905 0.036 Uiso 1 1 calc R
H18C H 0.9135 0.8732 0.3522 0.036 Uiso 1 1 calc R
C19 C 0.8945(2) 1.0503(2) 0.31028(16) 0.0235(8) Uani 1 1 d .
H19A H 0.8661 1.1095 0.3030 0.035 Uiso 1 1 calc R
H19B H 0.8718 1.0094 0.2746 0.035 Uiso 1 1 calc R
H19C H 0.9528 1.0599 0.3147 0.035 Uiso 1 1 calc R
C20 C 0.9190(2) 1.0738(2) 0.42500(16) 0.0262(9) Uani 1 1 d .
H20A H 0.8890 1.1319 0.4169 0.039 Uiso 1 1 calc R
H20B H 0.9767 1.0849 0.4280 0.039 Uiso 1 1 calc R
H20C H 0.9140 1.0475 0.4646 0.039 Uiso 1 1 calc R
C21 C 0.7784(2) 0.5233(2) 0.10410(15) 0.0180(8) Uani 1 1 d .
C22 C 0.7999(2) 0.5945(2) 0.05990(16) 0.0223(8) Uani 1 1 d .
H22A H 0.7590 0.5925 0.0189 0.034 Uiso 1 1 calc R
H22B H 0.8538 0.5805 0.0544 0.034 Uiso 1 1 calc R
H22C H 0.8007 0.6559 0.0782 0.034 Uiso 1 1 calc R
C23 C 0.7797(2) 0.4276(2) 0.07537(16) 0.0238(8) Uani 1 1 d .
H23A H 0.7677 0.3812 0.1037 0.036 Uiso 1 1 calc R
H23B H 0.8338 0.4160 0.0694 0.036 Uiso 1 1 calc R
H23C H 0.7385 0.4246 0.0346 0.036 Uiso 1 1 calc R
C24 C 0.8440(2) 0.5222(2) 0.16783(16) 0.0242(8) Uani 1 1 d .
H24A H 0.8303 0.4753 0.1951 0.036 Uiso 1 1 calc R
H24B H 0.8462 0.5825 0.1879 0.036 Uiso 1 1 calc R
H24C H 0.8972 0.5082 0.1611 0.036 Uiso 1 1 calc R
C25 C 0.8220(2) 0.6356(2) 0.35608(16) 0.0245(9) Uani 1 1 d .
C26 C 0.8856(3) 0.5620(3) 0.3553(2) 0.0486(13) Uani 1 1 d .
H26A H 0.9386 0.5912 0.3594 0.073 Uiso 1 1 calc R
H26B H 0.8691 0.5281 0.3155 0.073 Uiso 1 1 calc R
H26C H 0.8899 0.5196 0.3905 0.073 Uiso 1 1 calc R
C27 C 0.7398(3) 0.5895(3) 0.3520(2) 0.0456(12) Uani 1 1 d .
H27A H 0.7214 0.5559 0.3122 0.068 Uiso 1 1 calc R
H27B H 0.6994 0.6365 0.3540 0.068 Uiso 1 1 calc R
H27C H 0.7460 0.5467 0.3873 0.068 Uiso 1 1 calc R
C28 C 0.8465(4) 0.6909(3) 0.41715(18) 0.0571(15) Uani 1 1 d .
H28A H 0.9003 0.7184 0.4220 0.086 Uiso 1 1 calc R
H28B H 0.8485 0.6503 0.4529 0.086 Uiso 1 1 calc R
H28C H 0.8062 0.7395 0.4157 0.086 Uiso 1 1 calc R
C29 C 0.8100(2) 0.6981(2) 0.29999(16) 0.0193(8) Uani 1 1 d .
C30 C 0.9622(2) 0.7892(2) 0.21348(17) 0.0261(9) Uani 1 1 d .
C31 C 0.9706(2) 0.7534(2) 0.15117(17) 0.0282(9) Uani 1 1 d .
H31A H 0.9443 0.6932 0.1425 0.042 Uiso 1 1 calc R
H31B H 1.0286 0.7475 0.1532 0.042 Uiso 1 1 calc R
H31C H 0.9445 0.7963 0.1175 0.042 Uiso 1 1 calc R
C32 C 1.0012(3) 0.8846(3) 0.2260(2) 0.0474(13) Uani 1 1 d .
H32A H 0.9731 0.9267 0.1924 0.071 Uiso 1 1 calc R
H32B H 1.0589 0.8807 0.2270 0.071 Uiso 1 1 calc R
H32C H 0.9963 0.9075 0.2666 0.071 Uiso 1 1 calc R
C33 C 0.9999(2) 0.7238(3) 0.26724(17) 0.038(1) Uani 1 1 d .
H33A H 0.9723 0.6642 0.2591 0.057 Uiso 1 1 calc R
H33B H 0.9936 0.7492 0.3068 0.057 Uiso 1 1 calc R
H33C H 1.0580 0.7159 0.2705 0.057 Uiso 1 1 calc R
P1 P 0.42208(6) 0.63233(6) 0.32811(4) 0.0192(2) Uani 1 1 d .
C40 C 0.4856(2) 0.5753(2) 0.28816(16) 0.0249(9) Uani 1 1 d .
H40A H 0.5183 0.6206 0.2730 0.037 Uiso 1 1 calc R
H40B H 0.4516 0.5410 0.2523 0.037 Uiso 1 1 calc R
H40C H 0.5219 0.5327 0.3171 0.037 Uiso 1 1 calc R
C41 C 0.4849(2) 0.6911(2) 0.39531(15) 0.0208(8) Uani 1 1 d .
C42 C 0.5582(2) 0.7281(3) 0.39320(15) 0.0241(8) Uani 1 1 d .
H42 H 0.5772 0.7196 0.3569 0.029 Uiso 1 1 calc R
C43 C 0.6046(2) 0.7779(3) 0.44368(15) 0.0276(8) Uani 1 1 d .
H43 H 0.6560 0.8020 0.4426 0.033 Uiso 1 1 calc R
C44 C 0.5759(3) 0.7924(3) 0.49556(17) 0.0373(11) Uani 1 1 d .
H44 H 0.6070 0.8279 0.5299 0.045 Uiso 1 1 calc R
C45 C 0.5028(3) 0.7557(3) 0.49756(18) 0.0509(14) Uani 1 1 d .
H45 H 0.4832 0.7655 0.5334 0.061 Uiso 1 1 calc R
C46 C 0.4571(3) 0.7043(3) 0.44765(17) 0.0435(12) Uani 1 1 d .
H46 H 0.4067 0.6783 0.4495 0.052 Uiso 1 1 calc R
C51 C 0.3574(2) 0.5516(3) 0.35228(16) 0.0252(9) Uani 1 1 d .
C52 C 0.3877(3) 0.4667(3) 0.37603(18) 0.0346(10) Uani 1 1 d .
H52 H 0.4423 0.4501 0.3781 0.041 Uiso 1 1 calc R
C53 C 0.3374(3) 0.4063(3) 0.39674(19) 0.0451(13) Uani 1 1 d .
H53 H 0.3579 0.3479 0.4128 0.054 Uiso 1 1 calc R
C54 C 0.2595(3) 0.4295(3) 0.3943(2) 0.0488(14) Uani 1 1 d .
H54 H 0.2260 0.3879 0.4092 0.059 Uiso 1 1 calc R
C55 C 0.2287(3) 0.5139(4) 0.3701(2) 0.0552(14) Uani 1 1 d .
H55 H 0.1739 0.5299 0.3680 0.066 Uiso 1 1 calc R
C56 C 0.2777(3) 0.5750(3) 0.34884(19) 0.0402(11) Uani 1 1 d .
H56 H 0.2565 0.6328 0.3320 0.048 Uiso 1 1 calc R
C61 C 0.3597(2) 0.7145(2) 0.27693(15) 0.0189(8) Uani 1 1 d .
C62 C 0.3147(2) 0.6868(2) 0.21713(15) 0.0236(8) Uani 1 1 d .
H62 H 0.3171 0.6249 0.2042 0.028 Uiso 1 1 calc R
C63 C 0.2666(2) 0.7496(2) 0.17679(16) 0.0278(10) Uani 1 1 d .
H63 H 0.2363 0.7310 0.1358 0.033 Uiso 1 1 calc R
C64 C 0.2624(2) 0.8400(3) 0.19580(17) 0.0303(10) Uani 1 1 d .
H64 H 0.2290 0.8829 0.1679 0.036 Uiso 1 1 calc R
C65 C 0.3067(2) 0.8676(3) 0.25549(17) 0.0298(9) Uani 1 1 d .
H65 H 0.3036 0.9294 0.2684 0.036 Uiso 1 1 calc R
C66 C 0.3551(2) 0.8053(2) 0.29599(16) 0.0235(8) Uani 1 1 d .
H66 H 0.3854 0.8241 0.3369 0.028 Uiso 1 1 calc R
O4 O 0.22251(19) 0.8686(2) 0.03620(13) 0.0470(8) Uani 1 1 d .
C71 C 0.3611(3) 0.9140(4) 0.0629(2) 0.0631(15) Uani 1 1 d .
H71A H 0.4150 0.8971 0.0586 0.095 Uiso 1 1 calc R
H71B H 0.3626 0.9148 0.1076 0.095 Uiso 1 1 calc R
H71C H 0.3461 0.9750 0.0447 0.095 Uiso 1 1 calc R
C72 C 0.2990(3) 0.8450(4) 0.0288(2) 0.0666(16) Uani 1 1 d .
H72A H 0.2968 0.8443 -0.0165 0.080 Uiso 1 1 calc R
H72B H 0.3146 0.7828 0.0461 0.080 Uiso 1 1 calc R
C73 C 0.1603(3) 0.8090(4) 0.0011(2) 0.0662(16) Uani 1 1 d .
H73A H 0.1739 0.7445 0.0137 0.079 Uiso 1 1 calc R
H73B H 0.1554 0.8149 -0.0444 0.079 Uiso 1 1 calc R
C74 C 0.0811(3) 0.8360(4) 0.0145(3) 0.0830(19) Uani 1 1 d .
H74C H 0.0380 0.7933 -0.0070 0.124 Uiso 1 1 calc R
H74D H 0.0663 0.8985 -0.0009 0.124 Uiso 1 1 calc R
H74E H 0.0876 0.8336 0.0599 0.124 Uiso 1 1 calc R

loop_
_atom_site_aniso_label
_atom_site_aniso_U_11
_atom_site_aniso_U_22
_atom_site_aniso_U_33
_atom_site_aniso_U_23
_atom_site_aniso_U_13
_atom_site_aniso_U_12
W1 0.01049(6) 0.01512(6) 0.01843(6) -0.00251(7) 0.00440(4) -0.00035(7)
O1 0.0153(13) 0.0136(12) 0.0251(13) -0.0024(10) 0.0101(10) -0.0026(10)
O2 0.0115(12) 0.0181(12) 0.0198(12) -0.0039(10) 0.0044(10) -0.002(1)
O3 0.0137(13) 0.0226(13) 0.0307(13) -0.006(1) 0.0093(11) -0.0005(10)
N1 0.0110(14) 0.0137(14) 0.0156(12) 0.0002(11) 0.0035(10) -0.0017(12)
C1 0.0165(18) 0.0119(16) 0.0172(16) 0.0009(13) 0.0075(14) 0.0021(14)
C2 0.0170(19) 0.0135(17) 0.0178(17) 0.0041(13) 0.0045(14) 0.0004(14)
C3 0.020(2) 0.0180(18) 0.0121(16) 0.0022(13) 0.0016(14) 0.0009(15)
C4 0.019(2) 0.0214(19) 0.0153(17) -0.0001(14) 0.0083(15) 0.0027(15)
C5 0.0126(18) 0.0197(18) 0.0182(17) 0.0052(14) 0.0053(14) 0.0003(14)
C6 0.0158(18) 0.0142(17) 0.0131(16) 0.0031(12) 0.0055(14) 0.0031(14)
C7 0.0143(18) 0.0140(17) 0.0163(16) -0.0001(13) 0.0042(14) 0.0018(14)
C8 0.0123(18) 0.0187(18) 0.0210(17) 0.0043(14) 0.0061(14) 0.0020(14)
C9 0.0095(16) 0.0236(18) 0.0197(16) 0.0009(15) 0.0007(13) -0.0038(16)
C10 0.0133(16) 0.0151(15) 0.0165(15) 0.0066(15) 0.0039(12) -0.0015(16)
C11 0.0179(19) 0.0147(17) 0.0133(16) 0.0025(13) 0.0040(14) 0.0002(14)
C12 0.0139(18) 0.0260(19) 0.0161(17) 0.0005(14) 0.0061(14) -0.0027(15)
C13 0.019(2) 0.0204(19) 0.0191(17) -0.0016(14) 0.0061(15) -0.0088(15)
C14 0.023(2) 0.0134(17) 0.0134(16) 0.0003(13) 0.0040(14) -0.0023(15)
C15 0.0166(19) 0.0164(17) 0.0128(16) 0.0014(13) 0.0035(14) -0.0004(15)
C16 0.0151(18) 0.0163(17) 0.0122(16) 0.0046(13) -0.0007(13) -0.0035(14)
C17 0.0166(19) 0.0195(19) 0.0204(18) -0.0042(14) 0.0063(15) -0.0043(15)
C18 0.0141(19) 0.024(2) 0.031(2) -0.0039(16) 0.0025(16) 0.0000(16)
C19 0.023(2) 0.025(2) 0.0258(19) -0.0041(15) 0.0129(16) -0.0081(17)
C20 0.021(2) 0.031(2) 0.0256(19) -0.0067(16) 0.0046(16) -0.0041(17)
C21 0.0167(19) 0.0193(19) 0.0156(17) -0.0007(14) 0.0004(14) 0.0009(15)
C22 0.019(2) 0.025(2) 0.0249(19) -0.0032(15) 0.0079(16) -0.0003(16)
C23 0.025(2) 0.022(2) 0.0244(19) -0.0027(15) 0.0067(16) 0.0026(16)
C24 0.019(2) 0.027(2) 0.0249(19) 0.0000(15) 0.0017(16) 0.0085(16)
C25 0.030(2) 0.0199(19) 0.0215(19) 0.0005(15) 0.0026(16) 0.0046(17)
C26 0.053(3) 0.046(3) 0.050(3) 0.024(2) 0.018(2) 0.022(2)
C27 0.044(3) 0.035(3) 0.062(3) 0.015(2) 0.023(2) -0.003(2)
C28 0.106(5) 0.040(3) 0.021(2) 0.0037(19) 0.009(2) -0.009(3)
C29 0.0112(18) 0.0173(18) 0.0296(19) -0.0062(14) 0.0058(15) 0.0003(14)
C30 0.0145(19) 0.027(2) 0.040(2) -0.0094(16) 0.0129(16) -0.0011(16)
C31 0.025(2) 0.028(2) 0.036(2) -0.0038(15) 0.0146(17) 0.0008(16)
C32 0.026(2) 0.045(3) 0.079(3) -0.031(2) 0.028(2) -0.016(2)
C33 0.017(2) 0.062(3) 0.035(2) -0.008(2) 0.0075(16) 0.009(2)
P1 0.0240(5) 0.0186(5) 0.0148(4) -0.0031(3) 0.0047(4) -0.0044(4)
C40 0.029(2) 0.024(2) 0.0214(18) -0.0015(15) 0.0062(16) 0.0000(17)
C41 0.027(2) 0.0191(17) 0.0141(16) -0.0004(14) 0.0010(15) -0.0031(16)
C42 0.027(2) 0.0226(17) 0.0208(16) -0.0010(17) 0.0025(14) -0.0004(19)
C43 0.029(2) 0.0228(19) 0.0252(18) 0.0011(17) -0.0016(15) -0.0073(19)
C44 0.057(3) 0.030(2) 0.0183(19) -0.0024(15) 0.0003(19) -0.019(2)
C45 0.069(3) 0.065(4) 0.023(2) -0.021(2) 0.021(2) -0.036(3)
C46 0.048(3) 0.062(3) 0.024(2) -0.0181(19) 0.0159(19) -0.033(2)
C51 0.030(2) 0.026(2) 0.0185(18) -0.0072(15) 0.0035(16) -0.0067(18)
C52 0.049(3) 0.026(2) 0.033(2) 0.0008(18) 0.018(2) -0.006(2)
C53 0.080(4) 0.030(2) 0.030(2) -0.0015(18) 0.022(3) -0.015(3)
C54 0.071(4) 0.047(3) 0.035(3) -0.004(2) 0.024(3) -0.036(3)
C55 0.043(3) 0.070(4) 0.055(3) 0.013(3) 0.018(3) -0.015(3)
C56 0.038(3) 0.042(3) 0.044(3) 0.008(2) 0.017(2) -0.010(2)
C61 0.0184(18) 0.020(2) 0.0189(16) -0.0031(14) 0.0067(14) -0.0029(15)
C62 0.029(2) 0.0188(18) 0.0220(18) -0.0051(15) 0.0048(16) -0.0037(17)
C63 0.031(2) 0.026(3) 0.0220(18) -0.0009(14) -0.0006(16) -0.0044(16)
C64 0.031(2) 0.026(2) 0.029(2) 0.0029(16) 0.0022(18) 0.0043(18)
C65 0.036(2) 0.021(2) 0.034(2) -0.0055(16) 0.0109(18) 0.0059(18)
C66 0.027(2) 0.0242(19) 0.0197(18) -0.0067(15) 0.0068(16) -0.0016(17)
O4 0.040(2) 0.061(2) 0.0393(17) -0.0013(15) 0.0094(15) 0.0044(16)
C71 0.042(3) 0.091(4) 0.060(3) -0.019(3) 0.019(3) 0.002(3)
C72 0.043(3) 0.114(5) 0.051(3) -0.021(3) 0.026(3) 0.002(3)
C73 0.069(4) 0.082(4) 0.042(3) -0.001(3) 0.007(3) -0.013(3)
C74 0.045(4) 0.094(5) 0.098(5) 0.007(4) -0.001(3) -0.007(3)

loop_
_atom_type_symbol
_atom_type_description
_atom_type_scat_dispersion_real
_atom_type_scat_dispersion_imag
_atom_type_scat_source
C C 0.0033 0.0016 'International Tables Vol C Tables 4.2.6.8 and 6.1.1.4'
H H 0.0000 0.0000 'International Tables Vol C Tables 4.2.6.8 and 6.1.1.4'
N N 0.0061 0.0033 'International Tables Vol C Tables 4.2.6.8 and 6.1.1.4'
O O 0.0106 0.0060 'International Tables Vol C Tables 4.2.6.8 and 6.1.1.4'
P P 0.1023 0.0942 'International Tables Vol C Tables 4.2.6.8 and 6.1.1.4'
W W -0.8490 6.8722 'International Tables Vol C Tables 4.2.6.8 and 6.1.1.4'

loop_
_geom_angle_atom_site_label_1
_geom_angle_atom_site_label_2
_geom_angle_atom_site_label_3
_geom_angle
C29 W1 O3 111.42(13)
C29 W1 O1 104.02(12)
O3 W1 O1 92.33(9)
C29 W1 O2 104.91(12)
O3 W1 O2 91.35(9)
O1 W1 O2 147.15(9)
C29 W1 N1 96.26(13)
O3 W1 N1 152.32(10)
O1 W1 N1 80.8(1)
O2 W1 N1 80.91(9)
C1 O1 W1 134.2(2)
C16 O2 W1 136.0(2)
C30 O3 W1 148.9(2)
C10 N1 C7 106.7(3)
C10 N1 W1 126.9(2)
C7 N1 W1 126.1(2)
O1 C1 C6 117.2(3)
O1 C1 C2 120.7(3)
C6 C1 C2 122.0(3)
C3 C2 C1 116.7(3)
C3 C2 C17 121.9(3)
C1 C2 C17 121.3(3)
C4 C3 C2 122.4(3)
C4 C3 H3 118.8
C2 C3 H3 118.8
C3 C4 C5 119.7(3)
C3 C4 H4 120.2
C5 C4 H4 120.2
C4 C5 C6 121.2(3)
C4 C5 H5 119.4
C6 C5 H5 119.4
C5 C6 C1 117.9(3)
C5 C6 C7 119.8(3)
C1 C6 C7 122.3(3)
C8 C7 N1 109.2(3)
C8 C7 C6 127.4(3)
N1 C7 C6 123.3(3)
C7 C8 C9 107.3(3)
C7 C8 H8 126.3
C9 C8 H8 126.3
C10 C9 C8 107.5(3)
C10 C9 H9 126.3
C8 C9 H9 126.3
N1 C10 C9 109.2(3)
N1 C10 C11 123.9(3)
C9 C10 C11 126.6(3)
C16 C11 C12 118.6(3)
C16 C11 C10 122.0(3)
C12 C11 C10 119.4(3)
C13 C12 C11 120.6(3)
C13 C12 H12 119.7
C11 C12 H12 119.7
C14 C13 C12 119.8(3)
C14 C13 H13 120.1
C12 C13 H13 120.1
C13 C14 C15 122.4(3)
C13 C14 H14 118.8
C15 C14 H14 118.8
C14 C15 C16 116.8(3)
C14 C15 C21 121.8(3)
C16 C15 C21 121.3(3)
O2 C16 C11 118.2(3)
O2 C16 C15 120.0(3)
C11 C16 C15 121.6(3)
C2 C17 C20 112.4(3)
C2 C17 C18 109.9(3)
C20 C17 C18 106.9(3)
C2 C17 C19 109.9(3)
C20 C17 C19 107.4(3)
C18 C17 C19 110.3(3)
C17 C18 H18A 109.5
C17 C18 H18B 109.5
H18A C18 H18B 109.5
C17 C18 H18C 109.5
H18A C18 H18C 109.5
H18B C18 H18C 109.5
C17 C19 H19A 109.5
C17 C19 H19B 109.5
H19A C19 H19B 109.5
C17 C19 H19C 109.5
H19A C19 H19C 109.5
H19B C19 H19C 109.5
C17 C20 H20A 109.5
C17 C20 H20B 109.5
H20A C20 H20B 109.5
C17 C20 H20C 109.5
H20A C20 H20C 109.5
H20B C20 H20C 109.5
C23 C21 C15 111.9(3)
C23 C21 C22 108.5(3)
C15 C21 C22 109.6(3)
C23 C21 C24 106.3(3)
C15 C21 C24 110.1(3)
C22 C21 C24 110.4(3)
C21 C22 H22A 109.5
C21 C22 H22B 109.5
H22A C22 H22B 109.5
C21 C22 H22C 109.5
H22A C22 H22C 109.5
H22B C22 H22C 109.5
C21 C23 H23A 109.5
C21 C23 H23B 109.5
H23A C23 H23B 109.5
C21 C23 H23C 109.5
H23A C23 H23C 109.5
H23B C23 H23C 109.5
C21 C24 H24A 109.5
C21 C24 H24B 109.5
H24A C24 H24B 109.5
C21 C24 H24C 109.5
H24A C24 H24C 109.5
H24B C24 H24C 109.5
C29 C25 C26 110.6(3)
C29 C25 C28 110.5(3)
C26 C25 C28 110.9(3)
C29 C25 C27 107.5(3)
C26 C25 C27 109.4(3)
C28 C25 C27 107.8(4)
C25 C26 H26A 109.5
C25 C26 H26B 109.5
H26A C26 H26B 109.5
C25 C26 H26C 109.5
H26A C26 H26C 109.5
H26B C26 H26C 109.5
C25 C27 H27A 109.5
C25 C27 H27B 109.5
H27A C27 H27B 109.5
C25 C27 H27C 109.5
H27A C27 H27C 109.5
H27B C27 H27C 109.5
C25 C28 H28A 109.5
C25 C28 H28B 109.5
H28A C28 H28B 109.5
C25 C28 H28C 109.5
H28A C28 H28C 109.5
H28B C28 H28C 109.5
C25 C29 W1 173.5(3)
O3 C30 C31 107.2(3)
O3 C30 C33 110.4(3)
C31 C30 C33 111.6(3)
O3 C30 C32 107.0(3)
C31 C30 C32 109.4(3)
C33 C30 C32 111.0(3)
C30 C31 H31A 109.5
C30 C31 H31B 109.5
H31A C31 H31B 109.5
C30 C31 H31C 109.5
H31A C31 H31C 109.5
H31B C31 H31C 109.5
C30 C32 H32A 109.5
C30 C32 H32B 109.5
H32A C32 H32B 109.5
C30 C32 H32C 109.5
H32A C32 H32C 109.5
H32B C32 H32C 109.5
C30 C33 H33A 109.5
C30 C33 H33B 109.5
H33A C33 H33B 109.5
C30 C33 H33C 109.5
H33A C33 H33C 109.5
H33B C33 H33C 109.5
C40 P1 C61 109.70(16)
C40 P1 C51 110.39(18)
C61 P1 C51 108.73(17)
C40 P1 C41 109.13(18)
C61 P1 C41 108.77(16)
C51 P1 C41 110.10(16)
P1 C40 H40A 109.5
P1 C40 H40B 109.5
H40A C40 H40B 109.5
P1 C40 H40C 109.5
H40A C40 H40C 109.5
H40B C40 H40C 109.5
C42 C41 C46 119.8(3)
C42 C41 P1 120.2(3)
C46 C41 P1 119.9(3)
C41 C42 C43 120.2(3)
C41 C42 H42 119.9
C43 C42 H42 119.9
C44 C43 C42 119.8(4)
C44 C43 H43 120.1
C42 C43 H43 120.1
C45 C44 C43 120.0(3)
C45 C44 H44 120.0
C43 C44 H44 120.0
C44 C45 C46 120.3(4)
C44 C45 H45 119.8
C46 C45 H45 119.8
C41 C46 C45 119.9(4)
C41 C46 H46 120.0
C45 C46 H46 120.0
C56 C51 C52 120.1(4)
C56 C51 P1 119.8(3)
C52 C51 P1 120.1(3)
C51 C52 C53 119.3(4)
C51 C52 H52 120.4
C53 C52 H52 120.4
C54 C53 C52 120.9(4)
C54 C53 H53 119.6
C52 C53 H53 119.6
C53 C54 C55 120.0(4)
C53 C54 H54 120.0
C55 C54 H54 120.0
C54 C55 C56 120.1(5)
C54 C55 H55 120.0
C56 C55 H55 120.0
C51 C56 C55 119.7(4)
C51 C56 H56 120.2
C55 C56 H56 120.2
C62 C61 C66 119.9(3)
C62 C61 P1 119.0(3)
C66 C61 P1 121.1(2)
C63 C62 C61 119.7(3)
C63 C62 H62 120.2
C61 C62 H62 120.2
C62 C63 C64 120.3(3)
C62 C63 H63 119.9
C64 C63 H63 119.9
C65 C64 C63 120.1(3)
C65 C64 H64 119.9
C63 C64 H64 119.9
C66 C65 C64 119.9(3)
C66 C65 H65 120.0
C64 C65 H65 120.0
C65 C66 C61 120.1(3)
C65 C66 H66 120.0
C61 C66 H66 120.0
C72 O4 C73 111.4(4)
C72 C71 H71A 109.5
C72 C71 H71B 109.5
H71A C71 H71B 109.5
C72 C71 H71C 109.5
H71A C71 H71C 109.5
H71B C71 H71C 109.5
O4 C72 C71 109.1(4)
O4 C72 H72A 109.9
C71 C72 H72A 109.9
O4 C72 H72B 109.9
C71 C72 H72B 109.9
H72A C72 H72B 108.3
O4 C73 C74 107.9(4)
O4 C73 H73A 110.1
C74 C73 H73A 110.1
O4 C73 H73B 110.1
C74 C73 H73B 110.1
H73A C73 H73B 108.4
C73 C74 H74C 109.5
C73 C74 H74D 109.5
H74C C74 H74D 109.5
C73 C74 H74E 109.5
H74C C74 H74E 109.5
H74D C74 H74E 109.5

loop_
_geom_bond_atom_site_label_1
_geom_bond_atom_site_label_2
_geom_bond_distance
W1 C29 1.741(3)
W1 O3 1.891(2)
W1 O1 1.948(2)
W1 O2 1.963(2)
W1 N1 2.161(3)
O1 C1 1.350(4)
O2 C16 1.348(4)
O3 C30 1.427(4)
N1 C10 1.387(4)
N1 C7 1.391(4)
C1 C6 1.407(5)
C1 C2 1.416(4)
C2 C3 1.391(5)
C2 C17 1.528(5)
C3 C4 1.381(5)
C3 H3 0.9500
C4 C5 1.381(4)
C4 H4 0.9500
C5 C6 1.396(4)
C5 H5 0.9500
C6 C7 1.462(4)
C7 C8 1.389(4)
C8 C9 1.398(4)
C8 H8 0.9500
C9 C10 1.390(4)
C9 H9 0.9500
C10 C11 1.468(5)
C11 C16 1.397(5)
C11 C12 1.402(4)
C12 C13 1.381(5)
C12 H12 0.9500
C13 C14 1.381(5)
C13 H13 0.9500
C14 C15 1.391(4)
C14 H14 0.9500
C15 C16 1.420(5)
C15 C21 1.535(5)
C17 C20 1.533(4)
C17 C18 1.539(5)
C17 C19 1.540(5)
C18 H18A 0.9800
C18 H18B 0.9800
C18 H18C 0.9800
C19 H19A 0.9800
C19 H19B 0.9800
C19 H19C 0.9800
C20 H20A 0.9800
C20 H20B 0.9800
C20 H20C 0.9800
C21 C23 1.534(4)
C21 C22 1.536(5)
C21 C24 1.539(4)
C22 H22A 0.9800
C22 H22B 0.9800
C22 H22C 0.9800
C23 H23A 0.9800
C23 H23B 0.9800
C23 H23C 0.9800
C24 H24A 0.9800
C24 H24B 0.9800
C24 H24C 0.9800
C25 C29 1.506(5)
C25 C26 1.527(5)
C25 C28 1.528(5)
C25 C27 1.533(6)
C26 H26A 0.9800
C26 H26B 0.9800
C26 H26C 0.9800
C27 H27A 0.9800
C27 H27B 0.9800
C27 H27C 0.9800
C28 H28A 0.9800
C28 H28B 0.9800
C28 H28C 0.9800
C30 C31 1.514(5)
C30 C33 1.521(5)
C30 C32 1.532(5)
C31 H31A 0.9800
C31 H31B 0.9800
C31 H31C 0.9800
C32 H32A 0.9800
C32 H32B 0.9800
C32 H32C 0.9800
C33 H33A 0.9800
C33 H33B 0.9800
C33 H33C 0.9800
P1 C40 1.778(4)
P1 C61 1.784(3)
P1 C51 1.790(4)
P1 C41 1.792(3)
C40 H40A 0.9800
C40 H40B 0.9800
C40 H40C 0.9800
C41 C42 1.374(5)
C41 C46 1.376(5)
C42 C43 1.382(5)
C42 H42 0.9500
C43 C44 1.379(5)
C43 H43 0.9500
C44 C45 1.368(6)
C44 H44 0.9500
C45 C46 1.382(5)
C45 H45 0.9500
C46 H46 0.9500
C51 C56 1.382(6)
C51 C52 1.386(5)
C52 C53 1.391(6)
C52 H52 0.9500
C53 C54 1.357(7)
C53 H53 0.9500
C54 C55 1.385(6)
C54 H54 0.9500
C55 C56 1.387(6)
C55 H55 0.9500
C56 H56 0.9500
C61 C62 1.393(4)
C61 C66 1.396(4)
C62 C63 1.379(5)
C62 H62 0.9500
C63 C64 1.389(5)
C63 H63 0.9500
C64 C65 1.387(5)
C64 H64 0.9500
C65 C66 1.379(5)
C65 H65 0.9500
C66 H66 0.9500
O4 C72 1.400(5)
O4 C73 1.423(6)
C71 C72 1.503(7)
C71 H71A 0.9800
C71 H71B 0.9800
C71 H71C 0.9800
C72 H72A 0.9900
C72 H72B 0.9900
C73 C74 1.510(8)
C73 H73A 0.9900
C73 H73B 0.9900
C74 H74C 0.9800
C74 H74D 0.9800
C74 H74E 0.9800
